data_4304062
loop_
_publ_author_name
'Bing-Ping Yang'
'Andrey V. Prosvirin'
'Ya-Qin Guo'
'Jiang-Gao Mao'

_publ_contact_author_address
;
     Fujian Institute of Research  
        on the Structure of Matter,
        Chinese Academy of Sciences,
        Fuzhou, Fujian 350002, 
    P.R.China
;
_publ_contact_author_email mjg@ms.fjirsm.ac.cn
_publ_contact_author_fax 0086-0591-3704836
_publ_contact_author_name 'Dr. Jiang-Gao Mao'
_publ_contact_author_phone 0086-0591-3704836
_publ_section_title
;
Co[HO2C(CH2)3NH(CH2PO3H)2]2: A New Canted Antiferromagnet
;
_journal_name_full 'Inorganic Chemistry'
_journal_page_first 1453
_journal_page_last 1459
_journal_paper_doi 10.1021/ic701351x
_journal_volume 47
_journal_year 2008
_chemical_formula_moiety 'C12 H28 Co N2 O16 P4'
_chemical_formula_sum 'C12 H28 Co N2 O16 P4'
_chemical_formula_weight 639.17
_chemical_name_systematic
; 
 ? 
;
_space_group_IT_number 14
_symmetry_cell_setting monoclinic
_symmetry_space_group_name_Hall '-P 2ybc'
_symmetry_space_group_name_H-M 'P 1 21/c 1'
_atom_sites_solution_hydrogens geom
_atom_sites_solution_primary direct
_atom_sites_solution_secondary difmap
_audit_creation_method SHELXL-97
_cell_angle_alpha 90.00
_cell_angle_beta 97.349(4)
_cell_angle_gamma 90.00
_cell_formula_units_Z 2
_cell_length_a 12.5863(11)
_cell_length_b 8.891
_cell_length_c 9.727
_cell_measurement_reflns_used 2455
_cell_measurement_temperature 293(2)
_cell_measurement_theta_max 27.52
_cell_measurement_theta_min 2.81
_cell_volume 1079.56(9)
_computing_cell_refinement 'CrystalClear (Rigaku Corp., 2000)'
_computing_data_collection 'CrystalClear (Rigaku Corp., 2000)'
_computing_data_reduction 'CrystalClear (Rigaku Corp., 2000)'
_computing_molecular_graphics 'Bruker SHELXTL'
_computing_publication_material 'Bruker SHELXTL'
_computing_structure_refinement 'SHELXL-97 (Sheldrick, 1997)'
_computing_structure_solution 'SHELXS-97 (Sheldrick, 1990)'
_diffrn_ambient_temperature 293(2)
_diffrn_detector_area_resol_mean 14.6306
_diffrn_measured_fraction_theta_full 0.988
_diffrn_measured_fraction_theta_max 0.988
_diffrn_measurement_device_type
;
Mercury70 (2x2 bin mode)
;
_diffrn_measurement_method dtprofit.ref
_diffrn_radiation_monochromator graphite
_diffrn_radiation_source 'fine-focus sealed tube'
_diffrn_radiation_type MoK\a
_diffrn_radiation_wavelength 0.71073
_diffrn_reflns_av_R_equivalents 0.0477
_diffrn_reflns_av_sigmaI/netI 0.0473
_diffrn_reflns_limit_h_max 16
_diffrn_reflns_limit_h_min -12
_diffrn_reflns_limit_k_max 11
_diffrn_reflns_limit_k_min -11
_diffrn_reflns_limit_l_max 12
_diffrn_reflns_limit_l_min -12
_diffrn_reflns_number 8147
_diffrn_reflns_theta_full 27.52
_diffrn_reflns_theta_max 27.52
_diffrn_reflns_theta_min 2.81
_exptl_absorpt_coefficient_mu 1.179
_exptl_absorpt_correction_T_max 1.0000
_exptl_absorpt_correction_T_min 0.8693
_exptl_absorpt_correction_type multi-scan
_exptl_crystal_colour purple
_exptl_crystal_density_diffrn 1.966
_exptl_crystal_density_method 'not measured'
_exptl_crystal_description lamellar
_exptl_crystal_F_000 658
_exptl_crystal_size_max 0.20
_exptl_crystal_size_mid 0.15
_exptl_crystal_size_min 0.03
_refine_diff_density_max 0.477
_refine_diff_density_min -0.468
_refine_diff_density_rms 0.100
_refine_ls_extinction_method none
_refine_ls_goodness_of_fit_ref 1.157
_refine_ls_hydrogen_treatment mixed
_refine_ls_matrix_type full
_refine_ls_number_parameters 160
_refine_ls_number_reflns 2455
_refine_ls_number_restraints 0
_refine_ls_restrained_S_all 1.157
_refine_ls_R_factor_all 0.0611
_refine_ls_R_factor_gt 0.0496
_refine_ls_shift/su_max 0.001
_refine_ls_shift/su_mean 0.000
_refine_ls_structure_factor_coef Fsqd
_refine_ls_weighting_details 'calc w=1/[\s^2^(Fo^2^)+(0.0241P)^2^+1.8194P] where P=(Fo^2^+2Fc^2^)/3'
_refine_ls_weighting_scheme calc
_refine_ls_wR_factor_gt 0.0856
_refine_ls_wR_factor_ref 0.0899
_reflns_number_gt 2127
_reflns_number_total 2455
_reflns_threshold_expression >2sigma(I)
_cod_data_source_file ic701351x-file001.cif
_cod_data_source_block a
_cod_depositor_comments
;
The following automatic conversions were performed:
'_exptl_absorpt_correction_type' value 'Multi-scan' changed to
'multi-scan' according to
'/home/saulius/struct/CIF-dictionaries/cif_core.dic' dictionary named
'cif_core.dic' version 2.4.1 from 2010-06-29.

Automatic conversion script
Id: cif_fix_enum 1527 2010-12-29 10:47:43Z saulius 
;
_cod_original_cell_volume 1079.54(9)
_cod_database_code 4304062

loop_
_symmetry_equiv_pos_as_xyz
'x, y, z'
'-x, y+1/2, -z+1/2'
'-x, -y, -z'
'x, -y-1/2, z-1/2'

loop_
_atom_site_label
_atom_site_type_symbol
_atom_site_fract_x
_atom_site_fract_y
_atom_site_fract_z
_atom_site_U_iso_or_equiv
_atom_site_adp_type
_atom_site_occupancy
_atom_site_symmetry_multiplicity
_atom_site_calc_flag
_atom_site_refinement_flags
_atom_site_disorder_assembly
_atom_site_disorder_group
Co1 Co 0.0000 0.0000 0.0000 0.00795(15) Uani 1 2 d S . .
P1 P 0.25062(6) 0.11000(9) -0.05809(8) 0.00878(18) Uani 1 1 d . . .
P2 P -0.04085(6) 0.29108(9) -0.21927(8) 0.00811(18) Uani 1 1 d . . .
N1 N 0.1709(2) 0.3974(3) -0.1678(3) 0.0095(5) Uani 1 1 d . . .
H01A H 0.1574 0.4461 -0.2505 0.011 Uiso 1 1 calc R . .
C1 C 0.4642(2) 0.6030(4) -0.3129(3) 0.0123(7) Uani 1 1 d . . .
C2 C 0.3635(2) 0.6162(4) -0.2466(3) 0.0127(7) Uani 1 1 d . . .
H2A H 0.3029 0.5929 -0.3154 0.015 Uiso 1 1 calc R . .
H2B H 0.3557 0.7197 -0.2178 0.015 Uiso 1 1 calc R . .
C3 C 0.3595(2) 0.5134(4) -0.1207(3) 0.0130(7) Uani 1 1 d . . .
H3A H 0.3859 0.4148 -0.1424 0.016 Uiso 1 1 calc R . .
H3B H 0.4078 0.5533 -0.0436 0.016 Uiso 1 1 calc R . .
C4 C 0.2493(2) 0.4952(4) -0.0752(3) 0.0111(6) Uani 1 1 d . . .
H4A H 0.2179 0.5942 -0.0695 0.013 Uiso 1 1 calc R . .
H4B H 0.2579 0.4526 0.0174 0.013 Uiso 1 1 calc R . .
C5 C 0.2129(2) 0.2443(3) -0.1985(3) 0.0091(6) Uani 1 1 d . . .
H5A H 0.2753 0.2593 -0.2459 0.011 Uiso 1 1 calc R . .
H5B H 0.1589 0.1961 -0.2641 0.011 Uiso 1 1 calc R . .
C6 C 0.0663(2) 0.3902(3) -0.1080(3) 0.0093(6) Uani 1 1 d . . .
H6A H 0.0426 0.4919 -0.0923 0.011 Uiso 1 1 calc R . .
H6B H 0.0782 0.3399 -0.0189 0.011 Uiso 1 1 calc R . .
O1 O 0.53487(18) 0.5056(3) -0.2521(3) 0.0196(5) Uani 1 1 d . . .
H1A H 0.5879 0.5044 -0.2931 0.029 Uiso 1 1 calc R . .
O2 O 0.47868(18) 0.6771(3) -0.4162(2) 0.0181(5) Uani 1 1 d . . .
O11 O 0.28807(17) -0.0221(2) -0.1376(2) 0.0112(5) Uani 1 1 d . . .
O12 O 0.34855(17) 0.1797(2) 0.0404(2) 0.0116(5) Uani 1 1 d . . .
H12A H 0.4023 0.1781 0.0008 0.017 Uiso 1 1 calc R . .
O13 O 0.16223(16) 0.0840(2) 0.0277(2) 0.0106(5) Uani 1 1 d . . .
O21 O -0.02996(16) 0.3178(2) -0.3695(2) 0.0089(4) Uani 1 1 d . . .
O22 O -0.14296(17) 0.3695(2) -0.1740(2) 0.0130(5) Uani 1 1 d . . .
H22A H -0.1817 0.3988 -0.2430 0.019 Uiso 1 1 calc R . .
O23 O -0.03886(17) 0.1274(2) -0.1779(2) 0.0113(5) Uani 1 1 d . . .

loop_
_atom_site_aniso_label
_atom_site_aniso_U_11
_atom_site_aniso_U_22
_atom_site_aniso_U_33
_atom_site_aniso_U_23
_atom_site_aniso_U_13
_atom_site_aniso_U_12
Co1 0.0087(3) 0.0073(3) 0.0080(3) 0.0001(2) 0.0017(2) -0.0002(2)
P1 0.0081(4) 0.0089(4) 0.0095(4) -0.0005(3) 0.0019(3) -0.0001(3)
P2 0.0078(4) 0.0079(4) 0.0087(4) 0.0001(3) 0.0014(3) -0.0004(3)
N1 0.0107(13) 0.0103(13) 0.0075(13) -0.0003(10) 0.0016(10) 0.0003(10)
C1 0.0100(16) 0.0092(15) 0.0184(17) -0.0037(13) 0.0039(13) -0.0044(12)
C2 0.0096(16) 0.0101(15) 0.0188(17) 0.0003(13) 0.0035(13) 0.0003(12)
C3 0.0096(15) 0.0142(16) 0.0151(17) 0.0018(13) 0.0011(12) -0.0030(12)
C4 0.0105(15) 0.0111(15) 0.0116(15) -0.0017(13) 0.0009(12) -0.0005(12)
C5 0.0085(15) 0.0093(15) 0.0102(15) -0.0005(12) 0.0033(12) 0.0018(11)
C6 0.0103(15) 0.0075(14) 0.0109(15) -0.0003(12) 0.0041(12) 0.0009(11)
O1 0.0102(12) 0.0245(13) 0.0260(14) 0.0101(11) 0.0098(10) 0.0068(10)
O2 0.0133(12) 0.0212(13) 0.0212(13) 0.0070(10) 0.0074(10) 0.0027(10)
O11 0.0102(11) 0.0111(11) 0.0129(11) -0.0034(9) 0.0034(9) -0.0003(8)
O12 0.0087(11) 0.0165(12) 0.0101(11) -0.0011(9) 0.0024(9) 0.0003(8)
O13 0.0099(11) 0.0122(11) 0.0103(11) -0.0009(9) 0.0041(9) -0.0005(8)
O21 0.0109(11) 0.0083(10) 0.0079(10) 0.0012(8) 0.0024(8) -0.0016(8)
O22 0.0092(11) 0.0184(12) 0.0113(11) 0.0002(9) 0.0010(9) 0.0044(9)
O23 0.0134(12) 0.0099(11) 0.0108(11) 0.0015(9) 0.0018(9) -0.0007(8)

loop_
_atom_type_symbol
_atom_type_description
_atom_type_scat_dispersion_real
_atom_type_scat_dispersion_imag
_atom_type_scat_source
C C 0.0033 0.0016 'International Tables Vol C Tables 4.2.6.8 and 6.1.1.4'
H H 0.0000 0.0000 'International Tables Vol C Tables 4.2.6.8 and 6.1.1.4'
N N 0.0061 0.0033 'International Tables Vol C Tables 4.2.6.8 and 6.1.1.4'
O O 0.0106 0.0060 'International Tables Vol C Tables 4.2.6.8 and 6.1.1.4'
P P 0.1023 0.0942 'International Tables Vol C Tables 4.2.6.8 and 6.1.1.4'
Co Co 0.3494 0.9721 'International Tables Vol C Tables 4.2.6.8 and 6.1.1.4'

loop_
_geom_angle_atom_site_label_1
_geom_angle_atom_site_label_2
_geom_angle_atom_site_label_3
_geom_angle
_geom_angle_site_symmetry_1
_geom_angle_site_symmetry_3
_geom_angle_publ_flag
O23 Co1 O23 180.00(12) . 3 ?
O23 Co1 O21 87.65(8) . 2_544 ?
O23 Co1 O21 92.35(8) 3 2_544 ?
O23 Co1 O21 92.35(8) . 4_566 ?
O23 Co1 O21 87.65(8) 3 4_566 ?
O21 Co1 O21 180.00(11) 2_544 4_566 ?
O23 Co1 O13 91.92(8) . . ?
O23 Co1 O13 88.08(8) 3 . ?
O21 Co1 O13 95.80(8) 2_544 . ?
O21 Co1 O13 84.20(8) 4_566 . ?
O23 Co1 O13 88.08(8) . 3 ?
O23 Co1 O13 91.92(8) 3 3 ?
O21 Co1 O13 84.20(8) 2_544 3 ?
O21 Co1 O13 95.80(8) 4_566 3 ?
O13 Co1 O13 180.00(11) . 3 ?
O13 P1 O11 117.96(13) . . ?
O13 P1 O12 107.46(12) . . ?
O11 P1 O12 110.04(12) . . ?
O13 P1 C5 112.18(13) . . ?
O11 P1 C5 101.09(13) . . ?
O12 P1 C5 107.66(13) . . ?
O21 P2 O23 114.27(12) . . ?
O21 P2 O22 112.40(12) . . ?
O23 P2 O22 109.82(12) . . ?
O21 P2 C6 110.14(13) . . ?
O23 P2 C6 108.58(13) . . ?
O22 P2 C6 100.74(13) . . ?
C5 N1 C6 112.6(2) . . ?
C5 N1 C4 114.7(2) . . ?
C6 N1 C4 109.2(2) . . ?
O2 C1 O1 123.4(3) . . ?
O2 C1 C2 122.0(3) . . ?
O1 C1 C2 114.6(3) . . ?
C1 C2 C3 114.3(3) . . ?
C4 C3 C2 114.9(3) . . ?
C3 C4 N1 115.8(3) . . ?
N1 C5 P1 120.4(2) . . ?
N1 C6 P2 113.8(2) . . ?
C1 O1 O11 116.0(2) . 2_654 ?
C1 O2 O12 126.7(2) . 2_654 ?
P1 O13 Co1 138.18(13) . . ?
P2 O21 Co1 138.34(13) . 2_554 ?
P2 O23 Co1 138.03(13) . . ?

loop_
_geom_bond_atom_site_label_1
_geom_bond_atom_site_label_2
_geom_bond_distance
_geom_bond_site_symmetry_2
_geom_bond_publ_flag
Co1 O23 2.074(2) . ?
Co1 O23 2.074(2) 3 ?
Co1 O21 2.121(2) 2_544 ?
Co1 O21 2.121(2) 4_566 ?
Co1 O13 2.158(2) . ?
Co1 O13 2.158(2) 3 ?
P1 O13 1.491(2) . ?
P1 O11 1.514(2) . ?
P1 O12 1.587(2) . ?
P1 C5 1.830(3) . ?
P2 O21 1.504(2) . ?
P2 O23 1.509(2) . ?
P2 O22 1.574(2) . ?
P2 C6 1.842(3) . ?
N1 C5 1.504(4) . ?
N1 C6 1.508(4) . ?
N1 C4 1.521(4) . ?
C1 O2 1.235(4) . ?
C1 O1 1.325(4) . ?
C1 C2 1.499(4) . ?
C2 C3 1.534(4) . ?
C3 C4 1.518(4) . ?
O1 O11 2.605(3) 2_654 ?
O2 O12 2.619(3) 2_654 ?
O21 Co1 2.121(2) 2_554 ?
